data_1100748
loop_
_publ_author_name
'Theocharis C. Stamatatos'
'Stavroula Dionyssopoulou'
'Georgios Efthymiou'
'Panayotis Kyritsis'
'Catherine P. Raptopoulou'
'Aris Terzis'
'Ramon Vicente'
'Albert Escuer'
'Spyros P. Perlepes'

_publ_section_title
;

The First Cobalt Metallacrowns: Preparation and Characterization of

Mixed-Valence Cobalt(II/III), Inverse 12-Metallacrown-4 Complexes

;
_journal_name_full 'Inorganic Chemistry'
_journal_page_first 3374
_journal_page_last 3376
_journal_paper_doi 10.1021/ic050208r
_journal_volume 44
_journal_year 2005
_chemical_formula_sum 'C54 H70.16 Cl2 Co4 N12 O27.08'
_chemical_formula_weight 1627.28
_chemical_name_systematic
;

 ?

;
_space_group_IT_number 2
_symmetry_cell_setting triclinic
_symmetry_space_group_name_Hall '-P 1'
_symmetry_space_group_name_H-M 'P -1'
_atom_sites_solution_hydrogens geom
_atom_sites_solution_primary direct
_atom_sites_solution_secondary difmap
_audit_creation_method SHELXL
_cell_angle_alpha 110.15(1)
_cell_angle_beta 95.25(2)
_cell_angle_gamma 92.05(2)
_cell_formula_units_Z 1
_cell_length_a 10.523(5)
_cell_length_b 13.556(5)
_cell_length_c 12.465(5)
_cell_measurement_reflns_used 25
_cell_measurement_temperature 298
_cell_measurement_theta_max 11.7
_cell_measurement_theta_min 5.3
_cell_volume 1658.0(12)
_computing_cell_refinement 'Program LEAST (UCLA Cryst.package C.E.Strouse 1994)'
_computing_data_collection 'Program COLLECT (UCLA Cryst.package C.E.Strouse 1994)'
_computing_data_reduction 'Program REDUCE (UCLA Cryst.package C.E.Strouse 1994)'
_computing_molecular_graphics ORTEP
_computing_structure_refinement 'SHELXL-93 (Sheldrick, 1993)'
_computing_structure_solution 'SHELXS-86 (Sheldrick, 1986)'
_diffrn_ambient_temperature 298
_diffrn_measurement_device 'Crystal Logic Dual Goniometer'
_diffrn_measurement_method 'theta-2theta scans'
_diffrn_radiation_monochromator graphite
_diffrn_radiation_source 'fine-focus sealed tube'
_diffrn_radiation_type MoK\a
_diffrn_radiation_wavelength 0.71073
_diffrn_reflns_av_R_equivalents 0.0220
_diffrn_reflns_av_sigmaI/netI 0.0530
_diffrn_reflns_limit_h_max 12
_diffrn_reflns_limit_h_min -12
_diffrn_reflns_limit_k_max 15
_diffrn_reflns_limit_k_min -14
_diffrn_reflns_limit_l_max 0
_diffrn_reflns_limit_l_min -14
_diffrn_reflns_number 5936
_diffrn_reflns_theta_max 24.75
_diffrn_reflns_theta_min 1.92
_diffrn_standards_decay_% -2.9
_diffrn_standards_interval_count 97
_diffrn_standards_number 3
_exptl_absorpt_coefficient_mu 1.157
_exptl_crystal_colour red
_exptl_crystal_density_diffrn 1.630
_exptl_crystal_density_meas 1.62
_exptl_crystal_density_method 'floating method'
_exptl_crystal_description parallelipiped
_exptl_crystal_F_000 837
_exptl_crystal_size_max 0.50
_exptl_crystal_size_mid 0.20
_exptl_crystal_size_min 0.10
_refine_diff_density_max 0.928
_refine_diff_density_min -0.507
_refine_diff_density_rms 0.095
_refine_ls_extinction_method none
_refine_ls_goodness_of_fit_all 1.093
_refine_ls_goodness_of_fit_obs 1.136
_refine_ls_matrix_type full
_refine_ls_number_parameters 497
_refine_ls_number_reflns 5653
_refine_ls_number_restraints 0
_refine_ls_restrained_S_all 1.094
_refine_ls_restrained_S_obs 1.136
_refine_ls_R_factor_all 0.0785
_refine_ls_R_factor_obs 0.0596
_refine_ls_shift/esd_max 0.146
_refine_ls_shift/esd_mean 0.004
_refine_ls_structure_factor_coef Fsqd
_refine_ls_weighting_details 'w=1/[\s^2^(Fo^2^)+(0.0817P)^2^+2.8053P] where P=(Fo^2^+2Fc^2^)/3'
_refine_ls_weighting_scheme calc
_refine_ls_wR_factor_all 0.1696
_refine_ls_wR_factor_obs 0.1546
_reflns_number_observed 4454
_reflns_number_total 5654
_reflns_observed_criterion >2sigma(I)
_cod_data_source_file ic050208rsi20050207_081321.cif
_cod_data_source_block pexs532
_cod_depositor_comments
;
The following automatic conversions were performed:

'_refine_ls_weighting_scheme' value 'calc
w=1/[\s^2^(Fo^2^)+(0.0817P)^2^+2.8053P] where P=(Fo^2^+2Fc^2^)/3' was
changed to 'calc'. New tag '_refine_ls_weighting_details' was
created. The value of the new tag was set to
'w=1/[\s^2^(Fo^2^)+(0.0817P)^2^+2.8053P] where P=(Fo^2^+2Fc^2^)/3'.

Automatic conversion script
Id: cif_fix_values 3143 2015-03-26 13:38:13Z robertas 
;
_cod_original_cell_volume 1657.8(2)
_cod_database_code 1100748

loop_
_symmetry_equiv_pos_as_xyz
'x, y, z'
'-x, -y, -z'

loop_
_atom_site_aniso_label
_atom_site_aniso_U_11
_atom_site_aniso_U_22
_atom_site_aniso_U_33
_atom_site_aniso_U_23
_atom_site_aniso_U_13
_atom_site_aniso_U_12
Co1 0.0370(4) 0.0358(3) 0.0308(3) 0.0077(3) 0.0037(2) -0.0057(3)
Co2 0.0355(4) 0.0393(4) 0.0413(4) 0.0099(3) 0.0014(3) -0.0046(3)
O1 0.044(2) 0.039(2) 0.033(2) 0.0077(14) 0.0062(14) -0.0023(14)
N1 0.045(2) 0.040(2) 0.033(2) 0.005(2) 0.006(2) -0.006(2)
N2 0.035(2) 0.036(2) 0.033(2) 0.008(2) 0.004(2) -0.008(2)
N3 0.038(2) 0.049(2) 0.040(2) 0.017(2) -0.001(2) -0.004(2)
O11 0.041(2) 0.043(2) 0.040(2) 0.0034(14) 0.0045(14) -0.0116(15)
N11 0.040(2) 0.038(2) 0.038(2) 0.012(2) 0.004(2) -0.006(2)
N12 0.036(2) 0.036(2) 0.035(2) 0.008(2) 0.001(2) -0.008(2)
O21 0.041(2) 0.043(2) 0.040(2) 0.013(2) 0.0054(14) -0.007(2)
O31 0.047(2) 0.042(2) 0.049(2) 0.015(2) 0.001(2) -0.0010(15)
O32 0.064(3) 0.047(2) 0.074(3) 0.028(2) -0.016(2) -0.009(2)
OM1 0.055(3) 0.091(4) 0.094(4) 0.008(3) 0.023(3) 0.010(3)
C1 0.067(4) 0.049(3) 0.043(3) 0.009(2) 0.007(3) 0.006(3)
C2 0.103(6) 0.053(4) 0.052(4) -0.003(3) 0.014(3) 0.016(4)
C3 0.119(6) 0.073(4) 0.038(3) 0.004(3) 0.005(4) 0.013(4)
C4 0.090(5) 0.067(4) 0.035(3) 0.013(3) 0.005(3) 0.009(3)
C5 0.050(3) 0.047(3) 0.032(2) 0.007(2) 0.004(2) -0.006(2)
C6 0.040(3) 0.044(3) 0.037(2) 0.015(2) 0.001(2) -0.006(2)
C7 0.041(3) 0.049(3) 0.031(2) 0.009(2) 0.004(2) -0.001(2)
C8 0.056(3) 0.055(4) 0.045(3) 0.011(3) -0.006(2) -0.005(3)
C9 0.056(4) 0.079(5) 0.046(3) 0.004(3) -0.014(3) 0.001(3)
C10 0.061(4) 0.074(4) 0.050(3) 0.015(3) -0.011(3) 0.015(3)
C11 0.059(3) 0.052(3) 0.045(3) 0.016(3) 0.001(3) 0.002(3)
C21 0.058(3) 0.044(3) 0.039(3) 0.006(2) 0.005(2) -0.013(2)
C22 0.059(4) 0.051(3) 0.065(4) 0.013(3) 0.005(3) -0.025(3)
C23 0.059(4) 0.074(4) 0.056(4) 0.015(3) 0.012(3) -0.030(3)
C24 0.057(4) 0.064(4) 0.045(3) 0.010(3) 0.016(3) -0.016(3)
C25 0.044(3) 0.041(3) 0.037(3) 0.012(2) 0.005(2) -0.007(2)
C26 0.038(2) 0.039(2) 0.034(2) 0.009(2) 0.000(2) -0.005(2)
C27 0.040(3) 0.060(3) 0.033(2) 0.005(2) 0.005(2) -0.008(2)
C28 0.069(4) 0.065(4) 0.051(3) 0.004(3) 0.017(3) -0.004(3)
C29 0.095(6) 0.072(5) 0.069(5) -0.007(4) 0.026(4) -0.008(4)
C30 0.067(4) 0.113(7) 0.053(4) -0.013(4) 0.020(3) -0.017(4)
C31 0.073(5) 0.115(7) 0.045(3) 0.022(4) 0.012(3) -0.013(4)
N13 0.068(3) 0.085(4) 0.036(2) 0.013(2) 0.008(2) -0.020(3)
C41 0.053(3) 0.044(3) 0.059(3) 0.020(3) 0.000(3) -0.001(2)
C42 0.068(4) 0.059(4) 0.116(6) 0.036(4) -0.016(4) -0.001(3)
CM1 0.132(11) 0.215(15) 0.251(18) 0.106(14) 0.111(12) 0.033(11)
Cl1 0.168(2) 0.0705(11) 0.0491(9) 0.0106(8) 0.0087(11) -0.0150(13)
O41 0.238(10) 0.095(5) 0.104(5) -0.029(4) 0.013(6) -0.028(5)
O42 0.405(20) 0.198(10) 0.133(8) -0.026(7) 0.130(11) -0.160(13)
O43 0.495(22) 0.232(11) 0.074(5) 0.041(6) 0.007(8) -0.211(14)
O44 0.514(34) 0.249(16) 0.304(22) 0.034(15) -0.114(21) 0.203(21)

loop_
_atom_site_label
_atom_site_type_symbol
_atom_site_fract_x
_atom_site_fract_y
_atom_site_fract_z
_atom_site_U_iso_or_equiv
_atom_site_thermal_displace_type
_atom_site_occupancy
_atom_site_calc_flag
_atom_site_refinement_flags
_atom_site_disorder_group
Co1 Co 0.40826(6) 0.28287(5) 0.94904(5) 0.0358(2) Uani 1 d . .
Co2 Co 0.68396(6) 0.40240(5) 1.05880(6) 0.0402(2) Uani 1 d . .
O1 O 0.2752(3) 0.4630(2) 0.9780(3) 0.0401(7) Uani 1 d . .
N1 N 0.3724(4) 0.1968(3) 0.7883(3) 0.0417(9) Uani 1 d . .
N2 N 0.3043(4) 0.3751(3) 0.9028(3) 0.0360(8) Uani 1 d . .
N3 N 0.1957(4) 0.5145(3) 0.7877(3) 0.0427(9) Uani 1 d . .
O11 O 0.5232(3) 0.4534(3) 1.1445(3) 0.0448(8) Uani 1 d . .
N11 N 0.2609(4) 0.2288(3) 0.9987(3) 0.0391(9) Uani 1 d . .
N12 N 0.4304(4) 0.3764(3) 1.1055(3) 0.0374(9) Uani 1 d . .
O21 O 0.5568(3) 0.3432(3) 0.9150(3) 0.0416(8) Uani 1 d . .
O31 O 0.5033(3) 0.1725(3) 0.9782(3) 0.0465(8) Uani 1 d . .
O32 O 0.6744(4) 0.2651(3) 1.0927(4) 0.0615(11) Uani 1 d . .
OM1 O 0.8396(6) 0.3373(5) 0.9694(6) 0.085(2) Uani 1 d . .
C1 C 0.4156(6) 0.1017(4) 0.7364(5) 0.0549(14) Uani 1 d . .
C2 C 0.3932(8) 0.0505(5) 0.6191(6) 0.074(2) Uani 1 d . .
C3 C 0.3300(8) 0.1003(6) 0.5532(6) 0.081(2) Uani 1 d . .
C4 C 0.2867(7) 0.1979(5) 0.6053(5) 0.065(2) Uani 1 d . .
C5 C 0.3055(5) 0.2450(4) 0.7241(4) 0.0451(12) Uani 1 d . .
C6 C 0.2620(5) 0.3459(4) 0.7935(4) 0.0406(11) Uani 1 d . .
C7 C 0.1751(5) 0.4084(4) 0.7464(4) 0.0418(11) Uani 1 d . .
C8 C 0.0749(6) 0.3589(5) 0.6632(5) 0.0547(14) Uani 1 d . .
C9 C -0.0017(6) 0.4182(6) 0.6175(5) 0.066(2) Uani 1 d . .
C10 C 0.0218(6) 0.5246(6) 0.6554(5) 0.064(2) Uani 1 d . .
C11 C 0.1203(6) 0.5702(5) 0.7416(5) 0.0528(13) Uani 1 d . .
C21 C 0.1742(6) 0.1517(4) 0.9358(5) 0.0495(13) Uani 1 d . .
C22 C 0.0713(6) 0.1220(5) 0.9790(6) 0.061(2) Uani 1 d . .
C23 C 0.0558(6) 0.1733(5) 1.0928(5) 0.065(2) Uani 1 d . .
C24 C 0.1451(6) 0.2527(5) 1.1594(5) 0.058(2) Uani 1 d . .
C25 C 0.2473(5) 0.2802(4) 1.1113(4) 0.0418(11) Uani 1 d . .
C26 C 0.3468(4) 0.3655(4) 1.1699(4) 0.0387(10) Uani 1 d . .
C27 C 0.3453(5) 0.4365(4) 1.2919(4) 0.0476(12) Uani 1 d . .
C28 C 0.3539(7) 0.5448(5) 1.3209(6) 0.066(2) Uani 1 d . .
C29 C 0.3498(8) 0.6091(7) 1.4342(7) 0.086(2) Uani 1 d . .
C30 C 0.3382(7) 0.5617(8) 1.5138(6) 0.088(3) Uani 1 d . .
C31 C 0.3293(8) 0.4567(8) 1.4801(6) 0.079(2) Uani 1 d . .
N13 N 0.3332(5) 0.3911(4) 1.3695(4) 0.0660(14) Uani 1 d . .
C41 C 0.6110(5) 0.1815(4) 1.0373(5) 0.0522(13) Uani 1 d . .
C42 C 0.6659(7) 0.0798(5) 1.0368(7) 0.081(2) Uani 1 d . .
H42A H 0.5974(7) 0.0273(15) 1.0254(53) 0.126(20) Uiso 1 calc R .
H42B H 0.7159(49) 0.0915(13) 1.1090(21) 0.126(20) Uiso 1 calc R .
H42C H 0.7192(46) 0.0562(25) 0.9756(33) 0.126(20) Uiso 1 calc R .
CM1 C 0.9481(13) 0.3793(12) 0.9472(14) 0.186(7) Uani 1 d . .
HM1A H 0.9771(63) 0.3311(42) 0.8790(58) 0.242 Uiso 1 calc R .
HM1B H 1.0129(36) 0.3923(85) 1.0109(44) 0.242 Uiso 1 calc R .
HM1C H 0.9315(29) 0.4444(49) 0.9359(101) 0.242 Uiso 1 calc R .
Cl1 Cl -0.0938(3) 0.1526(2) 0.3711(2) 0.0995(7) Uani 1 d . .
O41 O -0.1144(10) 0.0645(6) 0.2775(6) 0.164(4) Uani 1 d . .
O42 O 0.0103(17) 0.2161(10) 0.3753(9) 0.265(9) Uani 1 d . .
O43 O -0.1153(17) 0.1503(10) 0.4683(7) 0.278(9) Uani 1 d . .
O44 O -0.1836(26) 0.2125(15) 0.3510(16) 0.378(15) Uani 1 d . .
OM2 O 0.3833(12) 0.1789(9) 0.3291(10) 0.194(4) Uiso 1 d . .
CM2 C 0.4868(16) 0.1690(12) 0.2849(13) 0.162(5) Uiso 1 d . .
OM3 O 0.2289(16) 0.8382(13) 0.2114(15) 0.271(7) Uiso 1 d . .
CM3 C 0.2881(22) 0.7946(17) 0.2866(19) 0.232(9) Uiso 1 d . .
OW1 O 0.2089(15) 0.0182(12) 0.2491(13) 0.249(6) Uiso 1 d . .
OW2 O -0.0161(18) 0.1024(14) 0.6611(16) 0.171(11) Uiso 0.54(3) d P .
HOM1 H 0.8073(112) 0.3194(93) 0.9181(90) 0.123(50) Uiso 1 d . .
H1 H 0.4632(52) 0.0722(41) 0.7857(47) 0.046(14) Uiso 1 d . .
H2 H 0.4197(53) -0.0123(47) 0.5896(48) 0.049(15) Uiso 1 d . .
H3 H 0.3090(62) 0.0609(53) 0.4728(60) 0.073(19) Uiso 1 d . .
H4 H 0.2471(61) 0.2352(49) 0.5684(54) 0.061(18) Uiso 1 d . .
H8 H 0.0662(68) 0.2970(57) 0.6578(60) 0.074(22) Uiso 1 d . .
H9 H -0.0641(81) 0.3930(65) 0.5679(72) 0.101(27) Uiso 1 d . .
H10 H -0.0252(59) 0.5578(46) 0.6223(52) 0.056(17) Uiso 1 d . .
H11 H 0.1358(63) 0.6367(54) 0.7692(56) 0.068(20) Uiso 1 d . .
H21 H 0.1845(54) 0.1240(44) 0.8673(51) 0.050(16) Uiso 1 d . .
H22 H 0.0133(68) 0.0665(56) 0.9345(60) 0.080(21) Uiso 1 d . .
H23 H -0.0070(63) 0.1598(48) 1.1235(53) 0.062(18) Uiso 1 d . .
H24 H 0.1427(62) 0.2838(51) 1.2241(57) 0.063(20) Uiso 1 d . .
H28 H 0.3545(75) 0.5765(60) 1.2625(69) 0.093(25) Uiso 1 d . .
H29 H 0.3365(73) 0.6813(65) 1.4399(66) 0.089(24) Uiso 1 d . .
H30 H 0.3167(66) 0.6114(55) 1.5914(62) 0.080(20) Uiso 1 d . .
H31 H 0.3254(86) 0.4160(69) 1.5143(76) 0.103(32) Uiso 1 d . .
HO21 H 0.5445(46) 0.3868(37) 0.9028(41) 0.019(14) Uiso 1 d . .

loop_
_atom_type_symbol
_atom_type_description
_atom_type_scat_dispersion_real
_atom_type_scat_dispersion_imag
_atom_type_scat_source
C C 0.0033 0.0016 'International Tables Vol C Tables 4.2.6.8 and 6.1.1.4'
H H 0.0000 0.0000 'International Tables Vol C Tables 4.2.6.8 and 6.1.1.4'
N N 0.0061 0.0033 'International Tables Vol C Tables 4.2.6.8 and 6.1.1.4'
O O 0.0106 0.0060 'International Tables Vol C Tables 4.2.6.8 and 6.1.1.4'
Co Co 0.3494 0.9721 'International Tables Vol C Tables 4.2.6.8 and 6.1.1.4'
Cl Cl 0.1484 0.1585 'International Tables Vol C Tables 4.2.6.8 and 6.1.1.4'

loop_
_geom_angle_atom_site_label_1
_geom_angle_atom_site_label_2
_geom_angle_atom_site_label_3
_geom_angle
_geom_angle_site_symmetry_1
_geom_angle_site_symmetry_3
_geom_angle_publ_flag
O21 Co1 N2 91.5(2) . . ?
O21 Co1 N12 92.2(2) . . ?
N2 Co1 N12 92.2(2) . . ?
O21 Co1 N11 174.7(2) . . ?
N2 Co1 N11 89.5(2) . . ?
N12 Co1 N11 82.6(2) . . ?
O21 Co1 N1 89.2(2) . . ?
N2 Co1 N1 82.3(2) . . ?
N12 Co1 N1 174.3(2) . . ?
N11 Co1 N1 96.1(2) . . ?
O21 Co1 O31 91.5(2) . . ?
N2 Co1 O31 172.10(15) . . ?
N12 Co1 O31 95.0(2) . . ?
N11 Co1 O31 88.2(2) . . ?
N1 Co1 O31 90.4(2) . . ?
O21 Co2 O32 93.0(2) . . ?
O21 Co2 O1 91.41(15) . 2_667 ?
O32 Co2 O1 170.6(2) . 2_667 ?
O21 Co2 O11 85.24(14) . . ?
O32 Co2 O11 91.6(2) . . ?
O1 Co2 O11 97.03(13) 2_667 . ?
O21 Co2 OM1 92.7(2) . . ?
O32 Co2 OM1 84.0(2) . . ?
O1 Co2 OM1 87.6(2) 2_667 . ?
O11 Co2 OM1 175.0(2) . . ?
O21 Co2 N3 171.6(2) . 2_667 ?
O32 Co2 N3 93.9(2) . 2_667 ?
O1 Co2 N3 82.46(14) 2_667 2_667 ?
O11 Co2 N3 89.75(15) . 2_667 ?
OM1 Co2 N3 92.8(2) . 2_667 ?
N2 O1 Co2 115.5(3) . 2_667 ?
C1 N1 C5 119.7(4) . . ?
C1 N1 Co1 126.4(4) . . ?
C5 N1 Co1 113.7(3) . . ?
O1 N2 C6 122.2(4) . . ?
O1 N2 Co1 120.6(3) . . ?
C6 N2 Co1 117.1(3) . . ?
C11 N3 C7 118.2(5) . . ?
C11 N3 Co2 117.8(4) . 2_667 ?
C7 N3 Co2 122.9(3) . 2_667 ?
N12 O11 Co2 108.6(3) . . ?
C21 N11 C25 119.1(4) . . ?
C21 N11 Co1 127.9(4) . . ?
C25 N11 Co1 113.0(3) . . ?
C26 N12 O11 121.1(4) . . ?
C26 N12 Co1 116.8(3) . . ?
O11 N12 Co1 122.0(3) . . ?
Co1 O21 Co2 110.0(2) . . ?
C41 O31 Co1 128.3(3) . . ?
C41 O32 Co2 128.6(4) . . ?
CM1 OM1 Co2 133.7(8) . . ?
N1 C1 C2 121.8(6) . . ?
C3 C2 C1 118.9(6) . . ?
C4 C3 C2 119.7(6) . . ?
C3 C4 C5 119.9(6) . . ?
N1 C5 C4 119.9(5) . . ?
N1 C5 C6 113.0(4) . . ?
C4 C5 C6 127.1(5) . . ?
N2 C6 C5 113.5(4) . . ?
N2 C6 C7 122.7(4) . . ?
C5 C6 C7 123.7(4) . . ?
N3 C7 C8 121.1(5) . . ?
N3 C7 C6 118.4(4) . . ?
C8 C7 C6 120.5(5) . . ?
C9 C8 C7 119.5(6) . . ?
C10 C9 C8 119.6(6) . . ?
C9 C10 C11 118.5(6) . . ?
N3 C11 C10 123.0(6) . . ?
N11 C21 C22 122.9(5) . . ?
C21 C22 C23 118.8(5) . . ?
C22 C23 C24 119.1(6) . . ?
C25 C24 C23 119.8(6) . . ?
N11 C25 C24 120.2(5) . . ?
N11 C25 C26 113.7(4) . . ?
C24 C25 C26 126.0(5) . . ?
N12 C26 C25 114.0(4) . . ?
N12 C26 C27 123.5(4) . . ?
C25 C26 C27 122.4(4) . . ?
N13 C27 C28 122.0(5) . . ?
N13 C27 C26 117.2(5) . . ?
C28 C27 C26 120.7(5) . . ?
C27 C28 C29 119.8(7) . . ?
C30 C29 C28 117.8(8) . . ?
C31 C30 C29 119.5(7) . . ?
C30 C31 N13 124.3(8) . . ?
C27 N13 C31 116.6(6) . . ?
O32 C41 O31 125.8(5) . . ?
O32 C41 C42 118.0(5) . . ?
O31 C41 C42 116.1(5) . . ?
O43 Cl1 O44 102.1(14) . . ?
O43 Cl1 O41 120.0(6) . . ?
O44 Cl1 O41 102.6(9) . . ?
O43 Cl1 O42 113.5(7) . . ?
O44 Cl1 O42 98.4(13) . . ?
O41 Cl1 O42 115.7(6) . . ?

loop_
_geom_bond_atom_site_label_1
_geom_bond_atom_site_label_2
_geom_bond_distance
_geom_bond_site_symmetry_2
_geom_bond_publ_flag
Co1 O21 1.887(4) . ?
Co1 N2 1.890(4) . ?
Co1 N12 1.912(4) . ?
Co1 N11 1.932(4) . ?
Co1 N1 1.934(4) . ?
Co1 O31 1.946(4) . ?
Co2 O21 2.035(4) . ?
Co2 O32 2.046(4) . ?
Co2 O1 2.068(3) 2_667 ?
Co2 O11 2.094(3) . ?
Co2 OM1 2.113(5) . ?
Co2 N3 2.122(4) 2_667 ?
O1 N2 1.304(5) . ?
O1 Co2 2.068(3) 2_667 ?
N1 C1 1.344(7) . ?
N1 C5 1.361(7) . ?
N2 C6 1.310(6) . ?
N3 C11 1.337(7) . ?
N3 C7 1.352(6) . ?
N3 Co2 2.122(4) 2_667 ?
O11 N12 1.331(5) . ?
N11 C21 1.332(6) . ?
N11 C25 1.359(6) . ?
N12 C26 1.282(6) . ?
O31 C41 1.272(6) . ?
O32 C41 1.237(6) . ?
OM1 CM1 1.351(13) . ?
C1 C2 1.380(8) . ?
C2 C3 1.374(10) . ?
C3 C4 1.373(10) . ?
C4 C5 1.388(7) . ?
C5 C6 1.459(7) . ?
C6 C7 1.483(7) . ?
C7 C8 1.381(7) . ?
C8 C9 1.379(9) . ?
C9 C10 1.359(10) . ?
C10 C11 1.380(8) . ?
C21 C22 1.360(8) . ?
C22 C23 1.376(9) . ?
C23 C24 1.378(8) . ?
C24 C25 1.378(7) . ?
C25 C26 1.469(6) . ?
C26 C27 1.496(6) . ?
C27 N13 1.326(7) . ?
C27 C28 1.383(9) . ?
C28 C29 1.386(9) . ?
C29 C30 1.367(12) . ?
C30 C31 1.335(13) . ?
C31 N13 1.364(9) . ?
C41 C42 1.511(8) . ?
Cl1 O43 1.264(8) . ?
Cl1 O44 1.329(14) . ?
Cl1 O41 1.345(6) . ?
Cl1 O42 1.354(11) . ?
OM2 CM2 1.26(2) . ?
OM3 CM3 1.38(2) . ?
